data_2240125
loop_
_publ_author_name
'Bouaoud, Yasmina'
'Smith, Graham'
'Merazig, Hocine'
'Setifi, Zouaoui'

_publ_section_title
;
 Crystal structure of <i>N</i>,<i>N</i>-diethylbenzene-1,4-diaminium
 dinitrate
;
_journal_coeditor_code SU5003
_journal_issue 11
_journal_name_full 'Acta Crystallographica Section E'
_journal_page_first o1191
_journal_page_last o1192
_journal_paper_doi 10.1107/S1600536814022946
_journal_volume 70
_journal_year 2014
_chemical_formula_iupac 'C10 H18 N2 2+ , 2N O3 -'
_chemical_formula_moiety 'C10 H18 N2, 2(N O3)'
_chemical_formula_sum 'C10 H18 N4 O6'
_chemical_formula_weight 290.28
_chemical_name_systematic
;
<i>N</i>,<i>N</i>-Diethylbenzene-1,4-diaminium dinitrate
;
_space_group_IT_number 43
_symmetry_cell_setting orthorhombic
_symmetry_space_group_name_Hall 'F 2 -2d'
_symmetry_space_group_name_H-M 'F d d 2'
_atom_sites_solution_hydrogens geom
_atom_sites_solution_primary direct
_atom_sites_solution_secondary difmap
_audit_creation_method SHELXL-97
_cell_angle_alpha 90.00
_cell_angle_beta 90.00
_cell_angle_gamma 90.00
_cell_formula_units_Z 16
_cell_length_a 38.821(5)
_cell_length_b 20.900(5)
_cell_length_c 7.172(5)
_cell_measurement_reflns_used 6123
_cell_measurement_temperature 293(2)
_cell_measurement_theta_max 30.44
_cell_measurement_theta_min 2.43
_cell_volume 5819(4)
_computing_cell_refinement
;
APEX2 and SAINT (Bruker, 2009)
;
_computing_data_collection
;
APEX2 (Bruker, 2009)
;
_computing_data_reduction
;
SAINT (Bruker, 2009)
;
_computing_molecular_graphics
;
PLATON (Spek, 2009)
;
_computing_publication_material
;
PLATON (Spek, 2009)
;
_computing_structure_refinement
;
SHELXL97 (Sheldrick, 2008) within WinGX (Farrugia, 2012)
;
_computing_structure_solution
;
SHELXS97 (Sheldrick, 2008)
;
_diffrn_ambient_temperature 293(2)
_diffrn_measured_fraction_theta_full 0.998
_diffrn_measured_fraction_theta_max 0.998
_diffrn_measurement_device_type 'Bruker APEXII CCD'
_diffrn_measurement_method '\w--2\q scans'
_diffrn_radiation_monochromator graphite
_diffrn_radiation_source 'fine-focus sealed tube'
_diffrn_radiation_type MoK\a
_diffrn_radiation_wavelength 0.71073
_diffrn_reflns_av_R_equivalents 0.0459
_diffrn_reflns_av_sigmaI/netI 0.0539
_diffrn_reflns_limit_h_max 42
_diffrn_reflns_limit_h_min -50
_diffrn_reflns_limit_k_max 26
_diffrn_reflns_limit_k_min -21
_diffrn_reflns_limit_l_max 9
_diffrn_reflns_limit_l_min -8
_diffrn_reflns_number 7645
_diffrn_reflns_theta_full 27.43
_diffrn_reflns_theta_max 27.43
_diffrn_reflns_theta_min 2.86
_diffrn_standards_number 0
_exptl_absorpt_coefficient_mu 0.110
_exptl_absorpt_correction_T_max 0.988
_exptl_absorpt_correction_T_min 0.950
_exptl_absorpt_correction_type multi-scan
_exptl_absorpt_process_details
;
(SADABS; Sheldrick, 2003)
;
_exptl_crystal_colour brown
_exptl_crystal_density_diffrn 1.325
_exptl_crystal_density_method 'not measured'
_exptl_crystal_description plate
_exptl_crystal_F_000 2464
_exptl_crystal_size_max 0.30
_exptl_crystal_size_mid 0.18
_exptl_crystal_size_min 0.09
_refine_diff_density_max 0.173
_refine_diff_density_min -0.186
_refine_ls_extinction_method none
_refine_ls_goodness_of_fit_ref 1.034
_refine_ls_hydrogen_treatment mixed
_refine_ls_matrix_type full
_refine_ls_number_parameters 193
_refine_ls_number_reflns 3156
_refine_ls_number_restraints 5
_refine_ls_restrained_S_all 1.034
_refine_ls_R_factor_all 0.0584
_refine_ls_R_factor_gt 0.0430
_refine_ls_shift/su_max 0.001
_refine_ls_shift/su_mean 0.000
_refine_ls_structure_factor_coef Fsqd
_refine_ls_weighting_details 'calc w=1/[\s^2^(Fo^2^)+(0.0471P)^2^+2.0648P] where P=(Fo^2^+2Fc^2^)/3'
_refine_ls_weighting_scheme calc
_refine_ls_wR_factor_gt 0.1016
_refine_ls_wR_factor_ref 0.1106
_reflns_number_gt 2522
_reflns_number_total 3156
_reflns_threshold_expression I>2\s(I)
_cod_data_source_file su5003sup1.cif
_cod_data_source_block I
_cod_database_code 2240125
_cod_database_fobs_code 2240125

loop_
_symmetry_equiv_pos_site_id
_symmetry_equiv_pos_as_xyz
1 x,y,z
2 -x,-y,z
3 1/4-x,1/4+y,1/4+z
4 3/4+x,3/4-y,1/4+z
5 x,1/2+y,1/2+z
6 -x,1/2-y,1/2+z
7 1/4-x,3/4+y,3/4+z
8 3/4+x,1/4-y,3/4+z
9 1/2+x,y,1/2+z
10 1/2-x,-y,1/2+z
11 3/4-x,1/4+y,3/4+z
12 1/4+x,3/4-y,3/4+z
13 1/2+x,1/2+y,z
14 1/2-x,1/2-y,z
15 3/4-x,3/4+y,1/4+z
16 1/4+x,1/4-y,1/4+z

loop_
_atom_site_aniso_label
_atom_site_aniso_U_11
_atom_site_aniso_U_22
_atom_site_aniso_U_33
_atom_site_aniso_U_12
_atom_site_aniso_U_13
_atom_site_aniso_U_23
N1 0.0309(8) 0.0341(10) 0.0325(9) -0.0016(7) 0.0053(7) -0.0021(8)
N2 0.0328(8) 0.0319(9) 0.0393(10) 0.0006(7) 0.0112(8) -0.0013(8)
C1 0.0254(8) 0.0315(10) 0.0269(10) 0.0005(7) 0.0000(7) -0.0008(9)
C2 0.0324(9) 0.0246(10) 0.0407(11) -0.0032(8) 0.0056(9) 0.0027(8)
C3 0.0310(9) 0.0332(10) 0.0360(11) -0.0076(8) 0.0083(8) 0.0025(9)
C4 0.0285(9) 0.0274(10) 0.0336(10) 0.0003(8) 0.0060(8) -0.0021(9)
C5 0.0471(12) 0.0260(11) 0.0582(14) 0.0007(9) 0.0193(11) 0.0061(10)
C6 0.0411(11) 0.0346(12) 0.0523(14) -0.0042(9) 0.0210(10) 0.0096(11)
C7 0.0531(12) 0.0396(13) 0.0562(15) -0.0013(10) 0.0095(12) -0.0171(12)
C8 0.0400(11) 0.0537(15) 0.0510(13) 0.0125(10) 0.0069(11) 0.0077(12)
C9 0.0802(17) 0.068(2) 0.0525(15) -0.0061(15) -0.0071(15) -0.0158(16)
C10 0.0478(13) 0.099(2) 0.0676(18) 0.0045(14) -0.0118(14) 0.0000(18)
O1 0.0462(9) 0.0616(11) 0.0829(13) 0.0066(8) 0.0289(10) -0.0033(11)
O2 0.0620(10) 0.0481(10) 0.0850(14) 0.0088(8) 0.0077(11) 0.0312(11)
O3 0.0395(8) 0.0460(9) 0.0534(10) 0.0014(7) 0.0143(7) 0.0140(8)
N4 0.0318(8) 0.0412(10) 0.0380(10) -0.0007(8) 0.0055(8) -0.0010(9)
O4 0.1129(17) 0.0573(13) 0.131(2) -0.0358(12) 0.0083(18) 0.0035(16)
O5 0.0603(9) 0.0431(9) 0.0359(8) -0.0042(7) 0.0010(8) -0.0006(8)
O6 0.0538(10) 0.156(2) 0.0418(10) 0.0075(12) 0.0096(9) -0.0029(14)
N3 0.0427(10) 0.0652(14) 0.0429(11) -0.0016(10) -0.0053(9) 0.0083(11)

loop_
_atom_site_type_symbol
_atom_site_label
_atom_site_fract_x
_atom_site_fract_y
_atom_site_fract_z
_atom_site_U_iso_or_equiv
_atom_site_thermal_displace_type
_atom_site_calc_flag
_atom_site_refinement_flags
_atom_site_occupancy
N N1 0.49457(4) 0.17907(9) 0.4684(3) 0.0325(5) Uani d D 1.000
N N2 0.59991(4) 0.03665(8) 0.1133(3) 0.0347(5) Uani d D 1.000
C C1 0.52168(4) 0.14297(9) 0.3774(3) 0.0279(5) Uani d . 1.000
C C2 0.54483(5) 0.17368(10) 0.2631(3) 0.0326(6) Uani d . 1.000
C C3 0.57043(5) 0.13844(10) 0.1755(3) 0.0334(6) Uani d . 1.000
C C4 0.57233(4) 0.07369(9) 0.2053(3) 0.0298(6) Uani d . 1.000
C C5 0.54930(5) 0.04263(10) 0.3202(3) 0.0438(7) Uani d . 1.000
C C6 0.52374(5) 0.07787(10) 0.4069(3) 0.0427(7) Uani d . 1.000
C C7 0.58608(6) -0.00904(11) -0.0298(4) 0.0496(8) Uani d . 1.000
C C8 0.62331(6) 0.00310(12) 0.2507(4) 0.0482(8) Uani d . 1.000
C C9 0.56544(8) 0.02374(14) -0.1775(4) 0.0669(10) Uani d . 1.000
C C10 0.63942(7) 0.04803(16) 0.3874(5) 0.0715(10) Uani d . 1.000
O O1 0.63464(4) 0.13421(8) -0.1120(3) 0.0636(6) Uani d . 1.000
O O2 0.66914(4) 0.05414(9) -0.1229(3) 0.0650(7) Uani d . 1.000
O O3 0.68100(4) 0.13959(8) -0.2769(2) 0.0463(5) Uani d . 1.000
N N4 0.66175(4) 0.10900(9) -0.1699(2) 0.0370(5) Uani d . 1.000
O O4 0.47981(6) 0.10514(10) 0.8776(4) 0.1004(10) Uani d . 1.000
O O5 0.50571(4) 0.19404(7) 0.8419(2) 0.0464(5) Uani d . 1.000
O O6 0.47157(5) 0.18295(13) 1.0743(3) 0.0839(8) Uani d . 1.000
N N3 0.48499(5) 0.15919(11) 0.9348(3) 0.0503(7) Uani d . 1.000
H H1A 0.4986(5) 0.1832(10) 0.591(2) 0.0390 Uiso d D 1.000
H H1B 0.4959(5) 0.2192(8) 0.428(3) 0.0390 Uiso d D 1.000
H H1C 0.4749(4) 0.1587(10) 0.448(3) 0.0390 Uiso d D 1.000
H H2 0.54330 0.21760 0.24480 0.0390 Uiso c R 1.000
H H3 0.58620 0.15850 0.09710 0.0400 Uiso c R 1.000
H H5 0.55090 -0.00130 0.33920 0.0530 Uiso c R 1.000
H H6 0.50800 0.05770 0.48500 0.0510 Uiso c R 1.000
H H7A 0.60520 -0.03140 -0.08780 0.0600 Uiso c R 1.000
H H7B 0.57170 -0.04060 0.03180 0.0600 Uiso c R 1.000
H H8A 0.61010 -0.02880 0.31810 0.0580 Uiso c R 1.000
H H8B 0.64140 -0.01890 0.18270 0.0580 Uiso c R 1.000
H H9A 0.55700 -0.00740 -0.26470 0.1010 Uiso c R 1.000
H H9B 0.57970 0.05410 -0.24160 0.1010 Uiso c R 1.000
H H9C 0.54630 0.04560 -0.12110 0.1010 Uiso c R 1.000
H H10A 0.65400 0.02450 0.47070 0.1070 Uiso c R 1.000
H H10B 0.62170 0.06920 0.45760 0.1070 Uiso c R 1.000
H H10C 0.65280 0.07930 0.32170 0.1070 Uiso c R 1.000
H H21 0.6122(5) 0.0669(9) 0.063(3) 0.0420 Uiso d D 1.000

loop_
_atom_type_symbol
_atom_type_description
_atom_type_scat_dispersion_real
_atom_type_scat_dispersion_imag
_atom_type_scat_source
C C 0.0033 0.0016 'International Tables Vol C Tables 4.2.6.8 and 6.1.1.4'
H H 0.0000 0.0000 'International Tables Vol C Tables 4.2.6.8 and 6.1.1.4'
N N 0.0061 0.0033 'International Tables Vol C Tables 4.2.6.8 and 6.1.1.4'
O O 0.0106 0.0060 'International Tables Vol C Tables 4.2.6.8 and 6.1.1.4'

loop_
_geom_angle_atom_site_label_1
_geom_angle_atom_site_label_2
_geom_angle_atom_site_label_3
_geom_angle
_geom_angle_publ_flag
C4 N2 C7 112.31(15) no
C4 N2 C8 112.79(19) no
C7 N2 C8 111.43(17) no
H1A N1 H1B 102.6(19) no
H1A N1 H1C 111.0(19) no
H1B N1 H1C 116.7(18) no
C1 N1 H1B 107.6(13) no
C1 N1 H1C 107.5(13) no
C1 N1 H1A 111.4(13) no
C4 N2 H21 101.6(13) no
C7 N2 H21 112.0(14) no
C8 N2 H21 106.1(13) no
O2 N4 O3 120.47(17) no
O1 N4 O3 119.57(18) no
O1 N4 O2 119.96(17) no
O4 N3 O5 117.3(2) no
O5 N3 O6 117.5(2) no
O4 N3 O6 125.2(2) no
C2 C1 C6 120.92(18) no
N1 C1 C6 119.10(17) no
N1 C1 C2 119.98(17) no
C1 C2 C3 119.36(19) no
C2 C3 C4 119.44(19) no
N2 C4 C3 119.10(17) no
C3 C4 C5 121.52(18) no
N2 C4 C5 119.37(17) no
C4 C5 C6 118.90(19) no
C1 C6 C5 119.86(19) no
N2 C7 C9 112.6(2) no
N2 C8 C10 112.8(2) no
C1 C2 H2 120.00 no
C3 C2 H2 120.00 no
C4 C3 H3 120.00 no
C2 C3 H3 120.00 no
C4 C5 H5 121.00 no
C6 C5 H5 120.00 no
C5 C6 H6 120.00 no
C1 C6 H6 120.00 no
C9 C7 H7A 109.00 no
N2 C7 H7A 109.00 no
N2 C7 H7B 109.00 no
C9 C7 H7B 109.00 no
H7A C7 H7B 108.00 no
N2 C8 H8B 109.00 no
N2 C8 H8A 109.00 no
C10 C8 H8B 109.00 no
H8A C8 H8B 108.00 no
C10 C8 H8A 109.00 no
H9A C9 H9B 109.00 no
H9A C9 H9C 109.00 no
C7 C9 H9A 110.00 no
C7 C9 H9B 109.00 no
C7 C9 H9C 110.00 no
H9B C9 H9C 109.00 no
H10B C10 H10C 109.00 no
C8 C10 H10A 109.00 no
C8 C10 H10B 109.00 no
C8 C10 H10C 109.00 no
H10A C10 H10B 109.00 no
H10A C10 H10C 110.00 no

loop_
_geom_bond_atom_site_label_1
_geom_bond_atom_site_label_2
_geom_bond_distance
_geom_bond_publ_flag
O1 N4 1.248(2) no
O2 N4 1.229(3) no
O3 N4 1.247(2) no
O4 N3 1.219(3) no
O5 N3 1.273(3) no
O6 N3 1.233(3) no
N1 C1 1.450(3) no
N2 C4 1.477(3) no
N2 C8 1.513(3) no
N2 C7 1.501(3) no
N1 H1B 0.889(17) no
N1 H1C 0.886(17) no
N1 H1A 0.897(15) no
N2 H21 0.87(2) no
C1 C2 1.375(3) no
C1 C6 1.379(3) no
C2 C3 1.387(3) no
C3 C4 1.372(3) no
C4 C5 1.378(3) no
C5 C6 1.383(3) no
C7 C9 1.495(4) no
C8 C10 1.495(4) no
C2 H2 0.9300 no
C3 H3 0.9300 no
C5 H5 0.9300 no
C6 H6 0.9300 no
C7 H7A 0.9700 no
C7 H7B 0.9700 no
C8 H8A 0.9700 no
C8 H8B 0.9700 no
C9 H9B 0.9600 no
C9 H9A 0.9600 no
C9 H9C 0.9600 no
C10 H10C 0.9600 no
C10 H10A 0.9600 no
C10 H10B 0.9600 no

loop_
_geom_hbond_atom_site_label_D
_geom_hbond_atom_site_label_H
_geom_hbond_atom_site_label_A
_geom_hbond_site_symmetry_A
_geom_hbond_distance_DH
_geom_hbond_distance_HA
_geom_hbond_distance_DA
_geom_hbond_angle_DHA
_geom_hbond_publ_flag
N1 H1A O5 . 0.897(15) 1.835(15) 2.731(3) 177.9(16) yes
N1 H1B O5 6_654 0.889(17) 1.917(17) 2.803(3) 174.8(19) yes
N1 H1C O3 8_455 0.886(17) 1.989(17) 2.855(3) 165(2) yes
N2 H21 O1 . 0.87(2) 2.08(2) 2.930(3) 167(2) yes
N2 H21 O2 . 0.87(2) 2.60(2) 3.198(3) 127.3(15) yes
C2 H2 O2 3_655 0.93 2.47 3.216(4) 137 yes
C3 H3 O1 . 0.93 2.46 3.236(4) 141 yes
C5 H5 O3 7_645 0.93 2.57 3.467(4) 161 yes
C8 H8A O3 7_645 0.97 2.59 3.552(4) 173 yes

loop_
_geom_torsion_atom_site_label_1
_geom_torsion_atom_site_label_2
_geom_torsion_atom_site_label_3
_geom_torsion_atom_site_label_4
_geom_torsion
_geom_torsion_publ_flag
C7 N2 C4 C3 -113.1(2) no
C7 N2 C4 C5 67.5(3) no
C8 N2 C4 C3 120.0(2) no
C8 N2 C4 C5 -59.5(2) no
C4 N2 C7 C9 57.5(3) no
C8 N2 C7 C9 -174.8(2) no
C4 N2 C8 C10 -56.5(3) no
C7 N2 C8 C10 176.1(2) no
N1 C1 C2 C3 -179.37(19) no
C6 C1 C2 C3 0.5(3) no
N1 C1 C6 C5 179.57(19) no
C2 C1 C6 C5 -0.3(3) no
C1 C2 C3 C4 -0.4(3) no
C2 C3 C4 N2 -179.28(19) no
C2 C3 C4 C5 0.2(3) no
N2 C4 C5 C6 179.47(19) no
C3 C4 C5 C6 0.0(3) no
C4 C5 C6 C1 0.0(3) no
